data_2224515
loop_
_publ_author_name
'Song, Wen-Dong'
'Wang, Hao'
'Liu, Juan-Hua'
'Ma, Xiao-Tian'
'Ng, Seik Weng'

_publ_section_title
;
 Poly[[diaqua(\m~4~-1<i>H</i>-benzimidazole-5,6-dicarboxylato)strontium]
 monohydrate]
;
_journal_coeditor_code XU2672
_journal_issue 12
_journal_name_full 'Acta Crystallographica Section E'
_journal_page_first m1643
_journal_page_last m1644
_journal_paper_doi 10.1107/S1600536809048284
_journal_volume 65
_journal_year 2009
_chemical_formula_iupac '[Sr (C9 H4 N2 O4) (H2 O)2], H2 O'
_chemical_formula_moiety 'C9 H8 N2 O6 Sr, H2 O'
_chemical_formula_sum 'C9 H10 N2 O7 Sr'
_chemical_formula_weight 345.81
_chemical_name_systematic
;
Poly[[diaqua(\m~4~-1<i>H</i>-benzimidazole-5,6-dicarboxylato)strontium]
monohydrate]
;
_space_group_IT_number 2
_symmetry_cell_setting triclinic
_symmetry_space_group_name_Hall '-P 1'
_symmetry_space_group_name_H-M 'P -1'
_atom_sites_solution_hydrogens geom
_atom_sites_solution_primary direct
_atom_sites_solution_secondary difmap
_audit_creation_method SHELXL-97
_cell_angle_alpha 80.860(5)
_cell_angle_beta 83.974(5)
_cell_angle_gamma 71.795(4)
_cell_formula_units_Z 2
_cell_length_a 6.9090(10)
_cell_length_b 7.0930(10)
_cell_length_c 13.037(2)
_cell_measurement_reflns_used 5129
_cell_measurement_temperature 293(2)
_cell_measurement_theta_max 27.5
_cell_measurement_theta_min 3.1
_cell_volume 598.16(15)
_computing_cell_refinement 'RAPID-AUTO (Rigaku, 1998)'
_computing_data_collection 'RAPID-AUTO (Rigaku, 1998)'
_computing_data_reduction 'CrystalClear (Rigaku/MSC, 2002)'
_computing_molecular_graphics 'OLEX (Dolomanov <i>et al.</i>,  2003) and X-SEED (Barbour, 2001)'
_computing_publication_material 'publCIF (Westrip, 2009)'
_computing_structure_refinement 'SHELXL97 (Sheldrick, 2008)'
_computing_structure_solution 'SHELXS97 (Sheldrick, 2008)'
_diffrn_ambient_temperature 293(2)
_diffrn_measured_fraction_theta_full 0.989
_diffrn_measured_fraction_theta_max 0.989
_diffrn_measurement_device_type 'Rigaku R-AXIS RAPID IP diffractometer'
_diffrn_measurement_method '\w scan'
_diffrn_radiation_monochromator graphite
_diffrn_radiation_source 'fine-focus sealed tube'
_diffrn_radiation_type MoK\a
_diffrn_radiation_wavelength 0.71073
_diffrn_reflns_av_R_equivalents 0.0750
_diffrn_reflns_av_sigmaI/netI 0.1013
_diffrn_reflns_limit_h_max 8
_diffrn_reflns_limit_h_min -8
_diffrn_reflns_limit_k_max 9
_diffrn_reflns_limit_k_min -9
_diffrn_reflns_limit_l_max 16
_diffrn_reflns_limit_l_min -16
_diffrn_reflns_number 5799
_diffrn_reflns_theta_full 27.46
_diffrn_reflns_theta_max 27.46
_diffrn_reflns_theta_min 3.05
_diffrn_standards_decay_% 0
_diffrn_standards_interval_count 0
_diffrn_standards_interval_time 0
_diffrn_standards_number 0
_exptl_absorpt_coefficient_mu 4.540
_exptl_absorpt_correction_T_max 0.4638
_exptl_absorpt_correction_T_min 0.3335
_exptl_absorpt_correction_type multi-scan
_exptl_absorpt_process_details '(ABSCOR; Higashi, 1995)'
_exptl_crystal_colour Colorless
_exptl_crystal_density_diffrn 1.920
_exptl_crystal_density_method 'not measured'
_exptl_crystal_description Block
_exptl_crystal_F_000 344
_exptl_crystal_size_max 0.31
_exptl_crystal_size_mid 0.24
_exptl_crystal_size_min 0.20
_refine_diff_density_max 2.691
_refine_diff_density_min -2.117
_refine_ls_extinction_method none
_refine_ls_goodness_of_fit_ref 1.047
_refine_ls_hydrogen_treatment constr
_refine_ls_matrix_type full
_refine_ls_number_parameters 173
_refine_ls_number_reflns 2695
_refine_ls_number_restraints 0
_refine_ls_restrained_S_all 1.047
_refine_ls_R_factor_all 0.0821
_refine_ls_R_factor_gt 0.0761
_refine_ls_shift/su_max 0.001
_refine_ls_shift/su_mean 0.001
_refine_ls_structure_factor_coef Fsqd
_refine_ls_weighting_details 'calc w=1/[\s^2^(Fo^2^)+(0.1352P)^2^+1.3937P] where P=(Fo^2^+2Fc^2^)/3'
_refine_ls_weighting_scheme calc
_refine_ls_wR_factor_gt 0.2043
_refine_ls_wR_factor_ref 0.2138
_reflns_number_gt 2339
_reflns_number_total 2695
_reflns_threshold_expression I>2\s(I)
_cod_data_source_file xu2672.cif
_cod_data_source_block I
_cod_depositor_comments
;
The following automatic conversions were performed:
'_symmetry_cell_setting' value 'Triclinic' changed to 'triclinic'
according to '/home/saulius/struct/CIF-dictionaries/cif_core.dic'
dictionary named 'cif_core.dic' version 2.4.1 from
2010-06-29.

'_exptl_absorpt_correction_type' value 'Multi-scan' changed
to 'multi-scan' according to
'/home/saulius/struct/CIF-dictionaries/cif_core.dic' dictionary named
'cif_core.dic' version 2.4.1 from 2010-06-29.

Automatic conversion script
Id: cif_fix_enum 1527 2010-12-29 10:47:43Z saulius 

The following automatic conversions were performed:

'_symmetry_cell_setting' value 'Triclinic' changed to 'triclinic'
according to /home/saulius/struct/CIF-dictionaries/cif_core.dic
dictionary named 'cif_core.dic' version 2.4.1 from
2010-06-29.

'_exptl_absorpt_correction_type' value 'Multi-scan'
changed to 'multi-scan' according to
/home/saulius/struct/CIF-dictionaries/cif_core.dic dictionary named
'cif_core.dic' version 2.4.1 from 2010-06-29.

Automatic conversion script
Id: cif_fix_values 1715 2011-07-08 13:25:40Z adriana 
;
_cod_original_cell_volume 598.2(2)
_cod_database_code 2224515
_cod_database_fobs_code 2224515

loop_
_symmetry_equiv_pos_as_xyz
'x, y, z'
'-x, -y, -z'

loop_
_atom_site_type_symbol
_atom_site_label
_atom_site_fract_x
_atom_site_fract_y
_atom_site_fract_z
_atom_site_U_iso_or_equiv
_atom_site_adp_type
_atom_site_calc_flag
_atom_site_refinement_flags
_atom_site_occupancy
_atom_site_disorder_assembly
_atom_site_disorder_group
Sr Sr1 0.25457(8) 0.25734(8) 0.46107(4) 0.0207(3) Uani d . 1 . .
O O1 0.4011(8) 0.3453(8) 0.6171(5) 0.0353(13) Uani d . 1 . .
O O2 0.1154(7) 0.5758(7) 0.5744(4) 0.0261(10) Uani d . 1 . .
O O3 0.3642(7) 0.8869(7) 0.5721(4) 0.0268(10) Uani d . 1 . .
O O4 0.0729(8) 1.0928(8) 0.6225(5) 0.0401(14) Uani d . 1 . .
O O1w 0.2542(8) 0.5682(8) 0.3316(4) 0.0327(12) Uani d . 1 . .
H H11 0.3596 0.6002 0.3370 0.049 Uiso d R 1 . .
H H12 0.1502 0.6631 0.3443 0.049 Uiso d R 1 . .
O O2w 0.2942(10) 0.0310(10) 0.3189(6) 0.0502(17) Uani d . 1 . .
H H21 0.3087 0.0953 0.2602 0.075 Uiso d R 1 . .
H H22 0.1896 -0.0064 0.3213 0.075 Uiso d R 1 . .
O O3w 0.3469(12) 0.0350(11) 1.0913(6) 0.0594(19) Uani d . 1 . .
H H3w1 0.3165 0.1485 1.0555 0.089 Uiso d R 1 . .
H H3w2 0.4687 -0.0248 1.0740 0.089 Uiso d R 1 . .
N N1 0.2543(11) 0.4413(11) 1.0195(5) 0.0378(16) Uani d . 1 . .
N N2 0.1892(12) 0.7679(11) 1.0241(5) 0.0387(16) Uani d . 1 . .
H H2N 0.1640 0.8830 1.0480 0.046 Uiso calc R 1 . .
C C1 0.2549(10) 0.4986(9) 0.6338(5) 0.0198(12) Uani d . 1 . .
C C2 0.2500(9) 0.5836(9) 0.7336(5) 0.0192(12) Uani d . 1 . .
C C3 0.2665(11) 0.4524(10) 0.8249(6) 0.0254(14) Uani d . 1 . .
H H3 0.2916 0.3160 0.8239 0.031 Uiso calc R 1 . .
C C4 0.2448(11) 0.5298(11) 0.9184(6) 0.0281(15) Uani d . 1 . .
C C5 0.2019(11) 0.7366(11) 0.9214(6) 0.0276(14) Uani d . 1 . .
C C6 0.1836(11) 0.8687(10) 0.8295(6) 0.0267(14) Uani d . 1 . .
H H6 0.1550 1.0055 0.8308 0.032 Uiso calc R 1 . .
C C7 0.2086(9) 0.7926(9) 0.7361(5) 0.0190(12) Uani d . 1 . .
C C8 0.2165(9) 0.9307(9) 0.6363(5) 0.0216(13) Uani d . 1 . .
C C10 0.2225(14) 0.5909(14) 1.0781(6) 0.042(2) Uani d . 1 . .
H H10 0.2243 0.5692 1.1503 0.051 Uiso calc R 1 . .

loop_
_atom_site_aniso_label
_atom_site_aniso_U_11
_atom_site_aniso_U_22
_atom_site_aniso_U_33
_atom_site_aniso_U_12
_atom_site_aniso_U_13
_atom_site_aniso_U_23
Sr1 0.0175(4) 0.0190(4) 0.0219(4) -0.0002(2) -0.0012(2) -0.0025(3)
O1 0.027(3) 0.032(3) 0.042(3) 0.008(2) -0.010(2) -0.017(2)
O2 0.022(2) 0.028(2) 0.026(3) -0.0030(18) -0.0043(19) -0.007(2)
O3 0.020(2) 0.026(2) 0.029(3) -0.0029(18) 0.0065(19) -0.002(2)
O4 0.030(3) 0.026(3) 0.045(3) 0.011(2) 0.010(2) 0.005(2)
O1w 0.026(3) 0.030(3) 0.039(3) -0.006(2) 0.004(2) -0.004(2)
O2w 0.047(4) 0.051(4) 0.057(4) -0.009(3) -0.012(3) -0.024(3)
O3w 0.066(5) 0.045(4) 0.066(5) -0.016(3) -0.013(4) 0.001(4)
N1 0.049(4) 0.045(4) 0.020(3) -0.018(3) -0.005(3) 0.000(3)
N2 0.055(4) 0.039(4) 0.024(3) -0.011(3) 0.000(3) -0.017(3)
C1 0.018(3) 0.020(3) 0.022(3) -0.004(2) 0.000(2) -0.005(2)
C2 0.014(3) 0.019(3) 0.022(3) -0.001(2) -0.002(2) -0.005(2)
C3 0.032(4) 0.020(3) 0.027(4) -0.009(2) -0.002(3) -0.005(3)
C4 0.035(4) 0.030(4) 0.021(4) -0.012(3) -0.005(3) -0.001(3)
C5 0.033(4) 0.027(3) 0.025(4) -0.011(3) -0.003(3) -0.005(3)
C6 0.034(4) 0.019(3) 0.026(4) -0.007(3) 0.000(3) -0.004(3)
C7 0.020(3) 0.015(3) 0.021(3) -0.004(2) 0.002(2) -0.003(2)
C8 0.016(3) 0.021(3) 0.025(3) 0.000(2) -0.001(2) -0.008(3)
C10 0.049(5) 0.058(5) 0.018(4) -0.013(4) -0.006(3) 0.000(3)

loop_
_atom_type_symbol
_atom_type_description
_atom_type_scat_dispersion_real
_atom_type_scat_dispersion_imag
_atom_type_scat_source
C C 0.0033 0.0016 'International Tables Vol C Tables 4.2.6.8 and 6.1.1.4'
H H 0.0000 0.0000 'International Tables Vol C Tables 4.2.6.8 and 6.1.1.4'
N N 0.0061 0.0033 'International Tables Vol C Tables 4.2.6.8 and 6.1.1.4'
O O 0.0106 0.0060 'International Tables Vol C Tables 4.2.6.8 and 6.1.1.4'
Sr Sr -1.5307 3.2498 'International Tables Vol C Tables 4.2.6.8 and 6.1.1.4'

loop_
_geom_angle_atom_site_label_1
_geom_angle_atom_site_label_2
_geom_angle_atom_site_label_3
_geom_angle_site_symmetry_1
_geom_angle_site_symmetry_3
_geom_angle
_geom_angle_publ_flag
O2 Sr1 O3 2_566 2_666 159.81(17) ?
O2 Sr1 O1w 2_566 . 75.51(17) ?
O3 Sr1 O1w 2_666 . 90.53(16) ?
O2 Sr1 O2w 2_566 . 90.93(18) ?
O3 Sr1 O2w 2_666 . 75.39(19) ?
O1w Sr1 O2w . . 94.2(2) ?
O2 Sr1 O1 2_566 . 118.96(15) ?
O3 Sr1 O1 2_666 . 77.00(17) ?
O1w Sr1 O1 . . 98.63(19) ?
O2w Sr1 O1 . . 149.54(18) ?
O2 Sr1 O4 2_566 1_545 78.71(17) ?
O3 Sr1 O4 2_666 1_545 118.75(16) ?
O1w Sr1 O4 . 1_545 148.09(16) ?
O2w Sr1 O4 . 1_545 104.7(2) ?
O1 Sr1 O4 . 1_545 77.8(2) ?
O2 Sr1 O3 2_566 1_545 118.90(16) ?
O3 Sr1 O3 2_666 1_545 73.35(17) ?
O1w Sr1 O3 . 1_545 163.41(16) ?
O2w Sr1 O3 . 1_545 78.2(2) ?
O1 Sr1 O3 . 1_545 81.86(17) ?
O4 Sr1 O3 1_545 1_545 48.37(14) ?
O2 Sr1 O2 2_566 . 72.84(17) ?
O3 Sr1 O2 2_666 . 117.87(16) ?
O1w Sr1 O2 . . 74.33(16) ?
O2w Sr1 O2 . . 161.91(19) ?
O1 Sr1 O2 . . 48.13(14) ?
O4 Sr1 O2 1_545 . 80.35(17) ?
O3 Sr1 O2 1_545 . 116.38(15) ?
O1 Sr1 C8 . 1_545 76.73(18) ?
C1 O1 Sr1 . . 97.5(4) ?
C1 O2 Sr1 . 2_566 152.2(5) ?
C1 O2 Sr1 . . 90.8(4) ?
Sr1 O2 Sr1 2_566 . 107.16(17) ?
C8 O3 Sr1 . 2_666 148.1(5) ?
C8 O3 Sr1 . 1_565 92.8(4) ?
Sr1 O3 Sr1 2_666 1_565 106.65(17) ?
C8 O4 Sr1 . 1_565 95.9(4) ?
Sr1 O1w H11 . . 109.5 ?
Sr1 O1w H12 . . 109.5 ?
H11 O1w H12 . . 109.5 ?
Sr1 O2w H21 . . 109.5 ?
Sr1 O2w H22 . . 109.5 ?
H21 O2w H22 . . 109.5 ?
H3w1 O3w H3w2 . . 107.1 ?
C10 N1 C4 . . 106.1(7) ?
C10 N2 C5 . . 105.4(7) ?
C10 N2 H2N . . 127.3 ?
C5 N2 H2N . . 127.3 ?
O2 C1 O1 . . 122.9(6) ?
O2 C1 C2 . . 119.6(6) ?
O1 C1 C2 . . 117.4(6) ?
C3 C2 C7 . . 120.5(6) ?
C3 C2 C1 . . 117.0(5) ?
C7 C2 C1 . . 122.2(6) ?
C2 C3 C4 . . 118.1(6) ?
C2 C3 H3 . . 120.9 ?
C4 C3 H3 . . 120.9 ?
N1 C4 C3 . . 132.1(7) ?
N1 C4 C5 . . 106.2(6) ?
C3 C4 C5 . . 121.7(7) ?
N2 C5 C6 . . 131.4(7) ?
N2 C5 C4 . . 108.4(6) ?
C6 C5 C4 . . 120.1(7) ?
C7 C6 C5 . . 118.6(6) ?
C7 C6 H6 . . 120.7 ?
C5 C6 H6 . . 120.7 ?
C6 C7 C2 . . 121.0(6) ?
C6 C7 C8 . . 118.7(5) ?
C2 C7 C8 . . 119.9(6) ?
O3 C8 O4 . . 122.0(7) ?
O3 C8 C7 . . 120.0(5) ?
O4 C8 C7 . . 117.9(6) ?
N2 C10 N1 . . 113.9(7) ?
N2 C10 H10 . . 123.0 ?
N1 C10 H10 . . 123.0 ?

loop_
_geom_bond_atom_site_label_1
_geom_bond_atom_site_label_2
_geom_bond_site_symmetry_2
_geom_bond_distance
_geom_bond_publ_flag
Sr1 O1 . 2.604(5) yes
Sr1 O2 . 2.760(5) yes
Sr1 O2 2_566 2.516(5) yes
Sr1 O3 1_545 2.711(5) yes
Sr1 O3 2_666 2.528(5) yes
Sr1 O4 1_545 2.635(6) yes
Sr1 O1w . 2.554(5) yes
Sr1 O2w . 2.579(6) yes
O1 C1 . 1.262(8) ?
O2 C1 . 1.233(8) ?
O2 Sr1 2_566 2.516(5) ?
O3 C8 . 1.242(8) ?
O3 Sr1 2_666 2.528(5) ?
O3 Sr1 1_565 2.711(5) ?
O4 C8 . 1.264(8) ?
O4 Sr1 1_565 2.635(6) ?
O1w H11 . 0.8400 ?
O1w H12 . 0.8400 ?
O2w H21 . 0.8400 ?
O2w H22 . 0.8400 ?
O3w H3w1 . 0.8400 ?
O3w H3w2 . 0.8400 ?
N1 C10 . 1.354(11) ?
N1 C4 . 1.366(9) ?
N2 C10 . 1.302(11) ?
N2 C5 . 1.381(9) ?
N2 H2N . 0.8800 ?
C1 C2 . 1.511(9) ?
C2 C3 . 1.382(10) ?
C2 C7 . 1.424(8) ?
C3 C4 . 1.390(10) ?
C3 H3 . 0.9300 ?
C4 C5 . 1.409(9) ?
C5 C6 . 1.390(10) ?
C6 C7 . 1.383(9) ?
C6 H6 . 0.9300 ?
C7 C8 . 1.506(9) ?
C10 H10 . 0.9300 ?

loop_
_geom_hbond_atom_site_label_D
_geom_hbond_atom_site_label_H
_geom_hbond_atom_site_label_A
_geom_hbond_site_symmetry_A
_geom_hbond_distance_DH
_geom_hbond_distance_HA
_geom_hbond_distance_DA
_geom_hbond_angle_DHA
_geom_hbond_publ_flag
O1w H11 O1 2_666 0.84 1.98 2.810(10) 167 yes
O1w H12 O4 2_576 0.84 2.00 2.830(10) 173 yes
O2w H21 O3w 1_554 0.84 2.28 2.950(10) 136 yes
O2w H22 O4 2_566 0.84 2.12 2.930(10) 162 yes
O3w H3w1 N1 . 0.84 1.97 2.780(10) 160 yes
O3w H3w2 O3w 2_657 0.84 2.39 3.01(2) 132 yes
N2 H2n O3w 1_565 0.88 2.07 2.750(10) 134 yes

loop_
_geom_torsion_atom_site_label_1
_geom_torsion_atom_site_label_2
_geom_torsion_atom_site_label_3
_geom_torsion_atom_site_label_4
_geom_torsion_site_symmetry_1
_geom_torsion_site_symmetry_2
_geom_torsion_site_symmetry_3
_geom_torsion_site_symmetry_4
_geom_torsion
_geom_torsion_publ_flag
O2 Sr1 O1 C1 2_566 . . . -13.7(5) ?
O3 Sr1 O1 C1 2_666 . . . 153.0(5) ?
O1w Sr1 O1 C1 . . . . 64.5(5) ?
O2w Sr1 O1 C1 . . . . 178.4(4) ?
O4 Sr1 O1 C1 1_545 . . . -83.2(4) ?
O3 Sr1 O1 C1 1_545 . . . -132.3(5) ?
O2 Sr1 O1 C1 . . . . 4.7(4) ?
O2 Sr1 O2 C1 2_566 . . . 158.5(5) ?
O3 Sr1 O2 C1 2_666 . . . -40.1(4) ?
O1w Sr1 O2 C1 . . . . -122.2(4) ?
O2w Sr1 O2 C1 . . . . -174.5(6) ?
O1 Sr1 O2 C1 . . . . -4.8(4) ?
O4 Sr1 O2 C1 1_545 . . . 77.4(4) ?
O3 Sr1 O2 C1 1_545 . . . 44.2(4) ?
O2 Sr1 O2 Sr1 2_566 . . 2_566 0.0 ?
O3 Sr1 O2 Sr1 2_666 . . 2_566 161.42(17) ?
O1w Sr1 O2 Sr1 . . . 2_566 79.3(2) ?
O2w Sr1 O2 Sr1 . . . 2_566 27.0(7) ?
O1 Sr1 O2 Sr1 . . . 2_566 -163.2(3) ?
O4 Sr1 O2 Sr1 1_545 . . 2_566 -81.1(2) ?
O3 Sr1 O2 Sr1 1_545 . . 2_566 -114.29(18) ?
Sr1 O2 C1 O1 2_566 . . . 139.9(8) ?
Sr1 O2 C1 O1 . . . . 8.8(7) ?
Sr1 O2 C1 C2 2_566 . . . -37.6(12) ?
Sr1 O2 C1 C2 . . . . -168.8(5) ?
Sr1 O1 C1 O2 . . . . -9.4(8) ?
Sr1 O1 C1 C2 . . . . 168.3(5) ?
O2 C1 C2 C3 . . . . 125.8(7) ?
O1 C1 C2 C3 . . . . -51.9(9) ?
O2 C1 C2 C7 . . . . -47.7(9) ?
O1 C1 C2 C7 . . . . 134.6(7) ?
C7 C2 C3 C4 . . . . -0.9(9) ?
C1 C2 C3 C4 . . . . -174.6(6) ?
C10 N1 C4 C3 . . . . 179.6(8) ?
C10 N1 C4 C5 . . . . -1.3(9) ?
C2 C3 C4 N1 . . . . -179.4(8) ?
C2 C3 C4 C5 . . . . 1.6(10) ?
C10 N2 C5 C6 . . . . -178.7(9) ?
C10 N2 C5 C4 . . . . 0.0(9) ?
N1 C4 C5 N2 . . . . 0.8(9) ?
C3 C4 C5 N2 . . . . -180.0(7) ?
N1 C4 C5 C6 . . . . 179.7(7) ?
C3 C4 C5 C6 . . . . -1.1(11) ?
N2 C5 C6 C7 . . . . 178.5(8) ?
C4 C5 C6 C7 . . . . -0.1(11) ?
C5 C6 C7 C2 . . . . 0.7(10) ?
C5 C6 C7 C8 . . . . -172.0(6) ?
C3 C2 C7 C6 . . . . -0.2(9) ?
C1 C2 C7 C6 . . . . 173.1(6) ?
C3 C2 C7 C8 . . . . 172.4(6) ?
C1 C2 C7 C8 . . . . -14.3(9) ?
Sr1 O3 C8 O4 2_666 . . . 138.1(7) ?
Sr1 O3 C8 O4 1_565 . . . 9.6(7) ?
Sr1 O3 C8 C7 2_666 . . . -39.6(12) ?
Sr1 O3 C8 C7 1_565 . . . -168.1(5) ?
Sr1 O4 C8 O3 1_565 . . . -9.9(7) ?
Sr1 O4 C8 C7 1_565 . . . 167.8(5) ?
C6 C7 C8 O3 . . . . 125.0(7) ?
C2 C7 C8 O3 . . . . -47.8(9) ?
C6 C7 C8 O4 . . . . -52.8(9) ?
C2 C7 C8 O4 . . . . 134.4(7) ?
C5 N2 C10 N1 . . . . -0.9(10) ?
C4 N1 C10 N2 . . . . 1.4(10) ?
